data_4037694
loop_
_publ_author_name
'Bolte, Benoit'
'Bryan, Christopher S.'
'Sharp, Phillip P.'
'Sayyahi, Soheil'
'Rihouey, Charly'
'Kendrick, Amy'
'Lan, Ping'
'Banwell, Martin G.'
'Jackson, Colin J.'
'Fraser, Nicholas J.'
'Willis, Anthony C.'
'Ward, James S.'

_publ_section_title
;
 Total Syntheses of the 3H-Pyrrolo[2,3-c]quinolone-containing Alkaloids
 Marinoquinolines A-F, K and Aplidiopsamine A Using a Palladium-catalysed
 Ullmann Cross-coupling/Reductive Cyclization Pathway.
;
_journal_name_full 'The Journal of organic chemistry'
_journal_paper_doi 10.1021/acs.joc.9b02725
_journal_year 2019
_chemical_compound_source local
_chemical_formula_moiety 'C22 H25 N O3 S'
_chemical_formula_sum 'C22 H25 N O3 S'
_chemical_formula_weight 383.51
_space_group_IT_number 2
_space_group_name_Hall '-P 1'
_space_group_name_H-M_alt 'P -1'
_symmetry_cell_setting triclinic
_symmetry_space_group_name_H-M 'P -1'
_atom_sites_solution_hydrogens geom
_atom_sites_solution_primary direct
_audit_creation_date 12-06-20
_audit_creation_method CRYSTALS_ver_14.11
_audit_update_record
;
2012-06-20 - Report on C22 H25 N O3 S 
             by Anthony C. Willis
             for   Pat Sharp and Martin Banwell

2012-06-21 - passes checkcif tests with minor warnings  
;
_cell_angle_alpha 87.6157(12)
_cell_angle_beta 86.7426(14)
_cell_angle_gamma 86.4995(11)
_cell_formula_units_Z 4
_cell_length_a 9.8349(2)
_cell_length_b 11.6854(3)
_cell_length_c 17.3039(3)
_cell_measurement_reflns_used 27589
_cell_measurement_temperature 200
_cell_measurement_theta_max 27.5
_cell_measurement_theta_min 2.6
_cell_volume 1980.28(7)
_computing_cell_refinement 'DENZO/SCALEPACK (Otwinowski & Minor, 1997)'
_computing_data_collection 'COLLECT (Nonius, 2001).'
_computing_data_reduction 'DENZO/SCALEPACK (Otwinowski & Minor, 1997)'
_computing_molecular_graphics
; 
ORTEP-II (Johnson 1976) in teXsan (MSC, 1992-1997),
;
_computing_publication_material 'CRYSTALS (Betteridge et al., 2003)'
_computing_structure_refinement 'CRYSTALS (Betteridge et al., 2003)'
_computing_structure_solution 'SIR92 (Altomare et al., 1994)'
_diffrn_ambient_temperature 200
_diffrn_measured_fraction_theta_full 0.998
_diffrn_measured_fraction_theta_max 0.998
_diffrn_measurement_device Area
_diffrn_measurement_device_type 'Nonius KappaCCD'
_diffrn_measurement_method ' \f and \w scans with CCD '
_diffrn_radiation_monochromator graphite
_diffrn_radiation_type 'Mo K\a'
_diffrn_radiation_wavelength 0.71073
_diffrn_reflns_av_R_equivalents 0.040
_diffrn_reflns_limit_h_max 12
_diffrn_reflns_limit_h_min -12
_diffrn_reflns_limit_k_max 15
_diffrn_reflns_limit_k_min -15
_diffrn_reflns_limit_l_max 22
_diffrn_reflns_limit_l_min -22
_diffrn_reflns_number 41305
_diffrn_reflns_theta_full 27.482
_diffrn_reflns_theta_max 27.482
_diffrn_reflns_theta_min 2.635
_diffrn_standards_number 0
_exptl_absorpt_coefficient_mu 0.185
_exptl_absorpt_correction_T_max 0.989
_exptl_absorpt_correction_T_min 0.954
_exptl_absorpt_correction_type integration
_exptl_absorpt_process_details
;
via Gaussian method (Coppens, 1970) implemented in maXus (2000)
;
_exptl_crystal_colour colourless
_exptl_crystal_density_diffrn 1.286
_exptl_crystal_density_method 'not measured'
_exptl_crystal_description plate
_exptl_crystal_F_000 816
_exptl_crystal_size_max 0.300
_exptl_crystal_size_mid 0.190
_exptl_crystal_size_min 0.060
_refine_diff_density_max 0.42
_refine_diff_density_min -0.44
_refine_ls_extinction_method None
_refine_ls_goodness_of_fit_ref 0.9807
_refine_ls_hydrogen_treatment constr
_refine_ls_matrix_type full
_refine_ls_number_parameters 524
_refine_ls_number_reflns 9072
_refine_ls_number_restraints 38
_refine_ls_R_factor_all 0.0675
_refine_ls_R_factor_gt 0.0451
_refine_ls_shift/su_max 0.0021667
_refine_ls_shift/su_mean 0.0001195
_refine_ls_structure_factor_coef Fsqd
_refine_ls_weighting_details
;
 Method= Modified Sheldrick 
 w=1/[\s^2^(F^2^) + ( 0.05P)^2^ + 0.92P] 
 ,where P=(max(Fo^2^,0) + 2Fc^2^)/3 
;
_refine_ls_weighting_scheme calc
_refine_ls_wR_factor_all 0.1091
_refine_ls_wR_factor_gt 0.1005
_refine_ls_wR_factor_ref 0.1091
_reflns_limit_h_max 12
_reflns_limit_h_min -12
_reflns_limit_k_max 15
_reflns_limit_k_min -15
_reflns_limit_l_max 22
_reflns_limit_l_min 0
_reflns_number_gt 6845
_reflns_number_total 9073
_reflns_threshold_expression I>2.0\s(I)
_oxford_diffrn_Wilson_B_factor 2.67
_oxford_diffrn_Wilson_scale 3.78
_oxford_refine_ls_r_factor_ref 0.0675
_oxford_refine_ls_scale 0.5482(7)
_oxford_reflns_number_all 9072
_oxford_reflns_threshold_expression_ref I>-10.0\s(I)
_oxford_structure_analysis_title '6201209 ban1223'
_cod_data_source_file jo9b02725_si_008.cif
_cod_data_source_block ban1223
_cod_depositor_comments
;
The following automatic conversions were performed:

data item '_symmetry_cell_setting' value 'Triclinic' was changed to
'triclinic' in accordance with the
/home/data/users/saulius/crontab/automatic-downloads/rss-feeds/ACS/lib/dictionaries/cif_core.dic
dictionary named 'cif_core.dic' version 2.4.2 last updated on
2011-04-26.

Automatic conversion script
Id: cif_fix_values 7556 2019-12-06 15:28:31Z antanas 
;
_cod_original_sg_symbol_H-M 'P -1 '
_cod_database_code 4037694

loop_
_symmetry_equiv_pos_as_xyz
x,y,z
-x,-y,-z

loop_
_atom_site_label
_atom_site_type_symbol
_atom_site_fract_x
_atom_site_fract_y
_atom_site_fract_z
_atom_site_U_iso_or_equiv
_atom_site_occupancy
_atom_site_adp_type
_atom_site_refinement_flags_posn
_atom_site_refinement_flags_adp
_atom_site_refinement_flags_occupancy
S17 S 0.46946(4) 0.37379(4) 0.13908(3) 0.0331 1.0000 Uani . . .
S47 S 0.88624(4) 0.69956(4) 0.38017(3) 0.0322 1.0000 Uani . . .
O25 O 0.50524(13) 0.29234(11) 0.19971(8) 0.0448 1.0000 Uani . . .
O26 O 0.55530(12) 0.38349(11) 0.06956(8) 0.0418 1.0000 Uani . . .
O27 O 0.65875(12) 0.67515(11) 0.13538(8) 0.0420 1.0000 Uani . . .
O55 O 0.91832(13) 0.78994(11) 0.32528(9) 0.0493 1.0000 Uani . . .
O56 O 0.94976(12) 0.68832(12) 0.45236(7) 0.0430 1.0000 Uani . . .
O57 O 1.15408(12) 0.42288(11) 0.37954(7) 0.0390 1.0000 Uani . . .
N1 N 0.46147(14) 0.50020(12) 0.17731(8) 0.0308 1.0000 Uani . . .
N31 N 0.92506(14) 0.57994(12) 0.33591(8) 0.0321 1.0000 Uani D . .
C2 C 0.3762(2) 0.51801(16) 0.24967(10) 0.0396 1.0000 Uani . . .
C3 C 0.24645(19) 0.58343(16) 0.22428(12) 0.0432 1.0000 Uani . . .
C4 C 0.29202(17) 0.65604(15) 0.15219(10) 0.0334 1.0000 Uani . . .
C5 C 0.31840(18) 0.77907(15) 0.16611(10) 0.0331 1.0000 Uani . . .
C6 C 0.2221(2) 0.86628(17) 0.18594(12) 0.0452 1.0000 Uani . . .
C7 C 0.2671(2) 0.97421(18) 0.19551(13) 0.0534 1.0000 Uani . . .
C8 C 0.4044(2) 0.99611(17) 0.18673(12) 0.0495 1.0000 Uani . . .
C9 C 0.5035(2) 0.91051(16) 0.16785(10) 0.0377 1.0000 Uani . . .
C10 C 0.45633(18) 0.80109(15) 0.15701(9) 0.0313 1.0000 Uani . . .
C11 C 0.53607(17) 0.69361(15) 0.13888(9) 0.0310 1.0000 Uani . . .
C12 C 0.43403(16) 0.60165(14) 0.12639(9) 0.0289 1.0000 Uani . . .
C13 C 0.6517(2) 0.93420(17) 0.15720(11) 0.0442 1.0000 Uani . . .
C14 C 0.7009(2) 0.95208(19) 0.07243(12) 0.0493 1.0000 Uani . . .
C15 C 0.8565(3) 0.9429(3) 0.06545(18) 0.0839 1.0000 Uani . . .
C16 C 0.6436(3) 1.0658(2) 0.03846(14) 0.0627 1.0000 Uani . . .
C18 C 0.30416(17) 0.34762(14) 0.11253(10) 0.0314 1.0000 Uani . . .
C19 C 0.26035(19) 0.38758(16) 0.04116(10) 0.0389 1.0000 Uani . . .
C20 C 0.1276(2) 0.37256(19) 0.02316(12) 0.0483 1.0000 Uani . . .
C21 C 0.0370(2) 0.31912(18) 0.07513(12) 0.0468 1.0000 Uani . . .
C22 C 0.0831(2) 0.27953(18) 0.14622(12) 0.0486 1.0000 Uani . . .
C23 C 0.21564(19) 0.29303(17) 0.16521(11) 0.0421 1.0000 Uani . . .
C24 C -0.1079(2) 0.3035(2) 0.05502(17) 0.0754 1.0000 Uani . . .
C32 C 0.8752(6) 0.5535(5) 0.2616(4) 0.0378 0.674(8) Uani D U P
C33 C 0.7595(3) 0.4742(3) 0.2795(2) 0.0390 0.674(8) Uani D U P
C34 C 0.7988(4) 0.4059(3) 0.3543(3) 0.0310 0.674(8) Uani D U P
C35 C 0.86055(18) 0.28622(16) 0.33845(12) 0.0392 1.0000 Uani D . .
C36 C 0.7963(2) 0.19063(17) 0.31762(13) 0.0460 1.0000 Uani . . .
C37 C 0.8699(2) 0.08595(17) 0.31895(12) 0.0438 1.0000 Uani . . .
C38 C 1.00501(19) 0.07609(15) 0.33928(11) 0.0385 1.0000 Uani . . .
C39 C 1.07321(17) 0.17133(15) 0.35807(9) 0.0321 1.0000 Uani . . .
C40 C 0.99647(17) 0.27678(14) 0.35719(10) 0.0305 1.0000 Uani . . .
C41 C 1.03981(17) 0.39155(15) 0.37400(10) 0.0312 1.0000 Uani D . .
C42 C 0.9108(6) 0.4747(5) 0.3861(4) 0.0264 0.674(8) Uani D U P
C43 C 1.22116(19) 0.16614(16) 0.37802(12) 0.0408 1.0000 Uani . . .
C44 C 1.2880(2) 0.05124(16) 0.40439(11) 0.0414 1.0000 Uani . . .
C45 C 1.4418(2) 0.0629(2) 0.40486(14) 0.0569 1.0000 Uani . . .
C46 C 1.2295(3) 0.01285(19) 0.48344(12) 0.0571 1.0000 Uani . . .
C48 C 0.70785(16) 0.70684(14) 0.39992(10) 0.0298 1.0000 Uani . . .
C49 C 0.65286(17) 0.64930(15) 0.46514(10) 0.0329 1.0000 Uani . . .
C50 C 0.51257(18) 0.64935(15) 0.47740(11) 0.0360 1.0000 Uani . . .
C51 C 0.42471(17) 0.70576(15) 0.42575(11) 0.0346 1.0000 Uani . . .
C52 C 0.27200(18) 0.70136(18) 0.43800(13) 0.0471 1.0000 Uani . . .
C53 C 0.48219(18) 0.76460(16) 0.36219(11) 0.0375 1.0000 Uani . . .
C54 C 0.62234(18) 0.76569(15) 0.34873(11) 0.0364 1.0000 Uani . . .
C321 C 0.8578(14) 0.5924(9) 0.2550(7) 0.0354 0.326(8) Uani D U P
C331 C 0.8319(8) 0.4688(5) 0.2385(4) 0.0411 0.326(8) Uani D U P
C341 C 0.8035(8) 0.4110(7) 0.3183(5) 0.0299 0.326(8) Uani D U P
C421 C 0.9077(15) 0.4639(12) 0.3679(9) 0.0367 0.326(8) Uani D U P
H21 H 0.4248 0.5638 0.2840 0.0470 1.0000 Uiso R . .
H22 H 0.3583 0.4440 0.2764 0.0468 1.0000 Uiso R . .
H31 H 0.2044 0.6309 0.2653 0.0513 1.0000 Uiso R . .
H32 H 0.1807 0.5295 0.2106 0.0508 1.0000 Uiso R . .
H41 H 0.2267 0.6521 0.1113 0.0387 1.0000 Uiso R . .
H61 H 0.1282 0.8520 0.1922 0.0528 1.0000 Uiso R . .
H71 H 0.2034 1.0343 0.2077 0.0634 1.0000 Uiso R . .
H81 H 0.4320 1.0706 0.1934 0.0580 1.0000 Uiso R . .
H121 H 0.4401 0.5822 0.0725 0.0339 1.0000 Uiso R . .
H131 H 0.6671 1.0036 0.1840 0.0520 1.0000 Uiso R . .
H132 H 0.7066 0.8707 0.1797 0.0515 1.0000 Uiso R . .
H141 H 0.6690 0.8894 0.0430 0.0584 1.0000 Uiso R . .
H151 H 0.8876 0.9560 0.0123 0.1239 1.0000 Uiso R . .
H152 H 0.8895 1.0003 0.0976 0.1234 1.0000 Uiso R . .
H153 H 0.8916 0.8667 0.0833 0.1232 1.0000 Uiso R . .
H161 H 0.6753 1.0729 -0.0153 0.0928 1.0000 Uiso R . .
H162 H 0.6752 1.1288 0.0665 0.0925 1.0000 Uiso R . .
H163 H 0.5428 1.0678 0.0424 0.0926 1.0000 Uiso R . .
H191 H 0.3199 0.4244 0.0054 0.0455 1.0000 Uiso R . .
H201 H 0.0979 0.3992 -0.0258 0.0572 1.0000 Uiso R . .
H221 H 0.0231 0.2436 0.1820 0.0573 1.0000 Uiso R . .
H231 H 0.2475 0.2657 0.2130 0.0517 1.0000 Uiso R . .
H241 H -0.1601 0.2742 0.0992 0.1101 1.0000 Uiso R . .
H242 H -0.1508 0.3754 0.0385 0.1102 1.0000 Uiso R . .
H243 H -0.1098 0.2518 0.0139 0.1102 1.0000 Uiso R . .
H361 H 0.7051 0.1961 0.3034 0.0540 1.0000 Uiso R . .
H371 H 0.8279 0.0192 0.3057 0.0522 1.0000 Uiso R . .
H381 H 1.0509 0.0027 0.3404 0.0460 1.0000 Uiso R . .
H431 H 1.2310 0.2202 0.4186 0.0481 1.0000 Uiso R . .
H432 H 1.2739 0.1926 0.3316 0.0488 1.0000 Uiso R . .
H441 H 1.2704 -0.0072 0.3668 0.0485 1.0000 Uiso R . .
H451 H 1.4884 -0.0083 0.4228 0.0834 1.0000 Uiso R . .
H452 H 1.4598 0.1238 0.4393 0.0833 1.0000 Uiso R . .
H453 H 1.4792 0.0836 0.3531 0.0841 1.0000 Uiso R . .
H461 H 1.2747 -0.0597 0.5004 0.0838 1.0000 Uiso R . .
H462 H 1.2428 0.0688 0.5214 0.0835 1.0000 Uiso R . .
H463 H 1.1323 0.0017 0.4821 0.0834 1.0000 Uiso R . .
H491 H 0.7097 0.6113 0.5012 0.0391 1.0000 Uiso R . .
H501 H 0.4756 0.6109 0.5220 0.0433 1.0000 Uiso R . .
H521 H 0.2260 0.7551 0.4034 0.0697 1.0000 Uiso R . .
H522 H 0.2438 0.7185 0.4905 0.0697 1.0000 Uiso R . .
H523 H 0.2450 0.6255 0.4285 0.0702 1.0000 Uiso R . .
H531 H 0.4239 0.8051 0.3275 0.0440 1.0000 Uiso R . .
H541 H 0.6597 0.8070 0.3056 0.0431 1.0000 Uiso R . .
H321 H 0.9459 0.5162 0.2306 0.0452 0.674 Uiso R . .
H322 H 0.8427 0.6218 0.2352 0.0452 0.674 Uiso R . .
H331 H 0.6753 0.5174 0.2879 0.0468 0.674 Uiso R . .
H332 H 0.7525 0.4239 0.2384 0.0468 0.674 Uiso R . .
H341 H 0.7226 0.4025 0.3904 0.0373 0.674 Uiso R . .
H421 H 0.8922 0.4917 0.4390 0.0316 0.674 Uiso R . .
H3211 H 0.9180 0.6245 0.2163 0.0424 0.326 Uiso R . .
H3212 H 0.7748 0.6384 0.2584 0.0424 0.326 Uiso R . .
H3311 H 0.9099 0.4327 0.2128 0.0493 0.326 Uiso R . .
H3312 H 0.7555 0.4660 0.2076 0.0493 0.326 Uiso R . .
H3411 H 0.7120 0.4254 0.3377 0.0358 0.326 Uiso R . .
H4211 H 0.8672 0.4704 0.4188 0.0446 0.326 Uiso R . .

loop_
_atom_site_aniso_label
_atom_site_aniso_U_11
_atom_site_aniso_U_22
_atom_site_aniso_U_33
_atom_site_aniso_U_23
_atom_site_aniso_U_13
_atom_site_aniso_U_12
S17 0.0269(2) 0.0309(2) 0.0414(2) -0.00066(18) -0.00361(17) -0.00035(17)
S47 0.0235(2) 0.0303(2) 0.0427(2) -0.00109(18) 0.00091(17) -0.00303(16)
O25 0.0426(7) 0.0360(7) 0.0560(8) 0.0071(6) -0.0155(6) 0.0013(6)
O26 0.0313(7) 0.0434(7) 0.0497(8) -0.0073(6) 0.0070(6) 0.0008(6)
O27 0.0268(6) 0.0456(8) 0.0536(8) 0.0030(6) -0.0017(6) -0.0054(5)
O55 0.0379(7) 0.0362(7) 0.0715(10) 0.0129(7) 0.0114(7) -0.0062(6)
O56 0.0283(6) 0.0569(9) 0.0455(8) -0.0134(6) -0.0065(5) -0.0036(6)
O57 0.0310(7) 0.0381(7) 0.0487(8) 0.0056(6) -0.0083(6) -0.0073(5)
N1 0.0310(7) 0.0299(7) 0.0314(7) 0.0020(6) -0.0020(6) -0.0038(6)
N31 0.0288(7) 0.0335(8) 0.0335(8) -0.0015(6) 0.0032(6) -0.0014(6)
C2 0.0490(11) 0.0377(10) 0.0318(9) 0.0004(7) 0.0048(8) -0.0077(8)
C3 0.0389(10) 0.0374(10) 0.0520(12) -0.0022(8) 0.0143(9) -0.0065(8)
C4 0.0254(8) 0.0361(10) 0.0387(9) -0.0018(7) -0.0021(7) -0.0020(7)
C5 0.0341(9) 0.0337(9) 0.0308(9) 0.0032(7) -0.0005(7) -0.0005(7)
C6 0.0410(11) 0.0399(11) 0.0525(12) 0.0029(9) 0.0068(9) 0.0044(9)
C7 0.0617(14) 0.0371(11) 0.0579(13) 0.0002(9) 0.0150(11) 0.0068(10)
C8 0.0708(15) 0.0318(10) 0.0451(11) -0.0027(8) 0.0096(10) -0.0083(10)
C9 0.0496(11) 0.0368(10) 0.0271(9) 0.0026(7) -0.0012(8) -0.0105(8)
C10 0.0360(9) 0.0322(9) 0.0258(8) 0.0039(7) -0.0022(7) -0.0042(7)
C11 0.0286(9) 0.0356(9) 0.0289(8) 0.0037(7) -0.0013(7) -0.0056(7)
C12 0.0272(8) 0.0306(9) 0.0290(8) 0.0009(7) -0.0021(6) -0.0031(7)
C13 0.0521(12) 0.0427(11) 0.0402(10) 0.0040(8) -0.0080(9) -0.0197(9)
C14 0.0495(12) 0.0551(13) 0.0448(11) 0.0029(9) 0.0017(9) -0.0230(10)
C15 0.0551(15) 0.104(2) 0.092(2) 0.0076(17) 0.0146(14) -0.0241(15)
C16 0.0751(16) 0.0616(15) 0.0535(13) 0.0186(11) -0.0083(12) -0.0307(13)
C18 0.0294(8) 0.0280(9) 0.0373(9) -0.0031(7) -0.0020(7) -0.0041(7)
C19 0.0382(10) 0.0451(11) 0.0339(9) 0.0007(8) -0.0008(8) -0.0099(8)
C20 0.0456(11) 0.0581(13) 0.0432(11) 0.0064(9) -0.0148(9) -0.0132(10)
C21 0.0377(10) 0.0465(12) 0.0580(13) 0.0027(9) -0.0113(9) -0.0123(9)
C22 0.0378(10) 0.0549(13) 0.0539(12) 0.0092(10) -0.0012(9) -0.0178(9)
C23 0.0398(10) 0.0465(11) 0.0406(10) 0.0081(8) -0.0062(8) -0.0111(9)
C24 0.0475(14) 0.087(2) 0.095(2) 0.0181(15) -0.0269(13) -0.0271(13)
C32 0.035(2) 0.040(3) 0.038(2) 0.000(2) -0.0035(14) 0.003(2)
C33 0.0284(18) 0.0415(17) 0.048(2) -0.0007(14) -0.0130(16) 0.0025(13)
C34 0.0224(14) 0.0370(16) 0.034(2) -0.0016(18) -0.0027(17) -0.0003(11)
C35 0.0265(9) 0.0346(10) 0.0563(12) 0.0001(8) -0.0009(8) -0.0036(7)
C36 0.0312(10) 0.0408(11) 0.0672(13) 0.0014(9) -0.0102(9) -0.0084(8)
C37 0.0447(11) 0.0353(10) 0.0531(12) -0.0008(9) -0.0087(9) -0.0103(8)
C38 0.0436(11) 0.0295(9) 0.0423(10) 0.0011(8) -0.0063(8) 0.0007(8)
C39 0.0338(9) 0.0335(9) 0.0289(9) 0.0038(7) -0.0039(7) -0.0013(7)
C40 0.0278(8) 0.0312(9) 0.0324(9) 0.0012(7) -0.0001(7) -0.0032(7)
C41 0.0287(9) 0.0341(9) 0.0306(9) 0.0011(7) 0.0003(7) -0.0026(7)
C42 0.0244(17) 0.0245(19) 0.030(3) -0.0092(18) 0.0057(16) -0.0028(13)
C43 0.0368(10) 0.0392(10) 0.0464(11) 0.0075(8) -0.0116(8) 0.0006(8)
C44 0.0446(11) 0.0375(10) 0.0426(10) -0.0035(8) -0.0149(9) 0.0069(8)
C45 0.0436(12) 0.0578(14) 0.0699(15) -0.0071(11) -0.0209(11) 0.0122(10)
C46 0.0740(16) 0.0494(13) 0.0482(12) 0.0088(10) -0.0171(11) -0.0002(11)
C48 0.0250(8) 0.0274(8) 0.0370(9) -0.0024(7) -0.0005(7) -0.0019(7)
C49 0.0314(9) 0.0331(9) 0.0338(9) -0.0002(7) -0.0023(7) 0.0008(7)
C50 0.0330(9) 0.0345(9) 0.0397(10) 0.0006(8) 0.0046(8) -0.0036(7)
C51 0.0273(9) 0.0321(9) 0.0447(10) -0.0097(8) -0.0007(7) -0.0002(7)
C52 0.0272(9) 0.0512(12) 0.0629(13) -0.0045(10) 0.0000(9) -0.0022(8)
C53 0.0306(9) 0.0403(10) 0.0408(10) -0.0007(8) -0.0052(8) 0.0059(8)
C54 0.0326(9) 0.0365(10) 0.0385(10) 0.0054(8) 0.0018(7) 0.0026(7)
C321 0.039(5) 0.037(6) 0.029(4) -0.009(4) 0.002(3) 0.002(4)
C331 0.038(4) 0.041(4) 0.045(4) 0.002(3) -0.013(3) 0.002(3)
C341 0.022(3) 0.036(3) 0.033(4) -0.004(4) -0.007(4) -0.005(2)
C421 0.051(5) 0.033(5) 0.026(6) -0.019(4) 0.014(4) -0.006(3)

loop_
_atom_type_symbol
_atom_type_scat_dispersion_real
_atom_type_scat_dispersion_imag
_atom_type_scat_Cromer_Mann_a1
_atom_type_scat_Cromer_Mann_b1
_atom_type_scat_Cromer_Mann_a2
_atom_type_scat_Cromer_Mann_b2
_atom_type_scat_Cromer_Mann_a3
_atom_type_scat_Cromer_Mann_b3
_atom_type_scat_Cromer_Mann_a4
_atom_type_scat_Cromer_Mann_b4
_atom_type_scat_Cromer_Mann_c
_atom_type_scat_source
C 0.0033 0.0016 2.3100 20.8439 1.0200 10.2075 1.5886 0.5687 0.8650 51.6512 0.2156 'International Tables Vol C 4.2.6.8 and 6.1.1.4'
H 0.0000 0.0000 0.4930 10.5109 0.3229 26.1257 0.1402 3.1424 0.0408 57.7998 0.0030 'International Tables Vol C 4.2.6.8 and 6.1.1.4'
N 0.0061 0.0033 12.2126 0.0057 3.1322 9.8933 2.0125 28.9975 1.1663 0.5826 -11.5290 'International Tables Vol C 4.2.6.8 and 6.1.1.4'
O 0.0106 0.0060 3.0485 13.2771 2.2868 5.7011 1.5463 0.3239 0.8670 32.9089 0.2508 'International Tables Vol C 4.2.6.8 and 6.1.1.4'
S 0.1246 0.1234 6.9053 1.4679 5.2034 22.2151 1.4379 0.2536 1.5863 56.1720 0.8669 'International Tables Vol C 4.2.6.8 and 6.1.1.4'

loop_
_exptl_crystal_face_index_h
_exptl_crystal_face_index_k
_exptl_crystal_face_index_l
_exptl_crystal_face_perp_dist
0 1 0 0.040
0 -1 0 0.020
0 0 1 0.150
0 0 -1 0.150
-1 0 -1 0.080
1 0 1 0.110
-1 0 1 0.178
1 0 -1 0.206

loop_
_geom_angle_atom_site_label_1
_geom_angle_atom_site_label_2
_geom_angle_atom_site_label_3
_geom_angle
_geom_angle_publ_flag
O25 S17 O26 120.45(8) yes
O25 S17 N1 106.25(8) yes
O26 S17 N1 106.12(7) yes
O25 S17 C18 107.93(8) yes
O26 S17 C18 107.96(8) yes
N1 S17 C18 107.51(8) yes
O55 S47 O56 120.76(9) yes
O55 S47 N31 105.98(8) yes
O56 S47 N31 106.42(8) yes
O55 S47 C48 108.19(8) yes
O56 S47 C48 107.88(8) yes
N31 S47 C48 106.85(7) yes
S17 N1 C2 118.82(11) yes
S17 N1 C12 118.05(11) yes
C2 N1 C12 106.49(13) yes
S47 N31 C32 124.3(2) yes
S47 N31 C42 114.2(3) yes
C32 N31 C42 105.8(3) yes
S47 N31 C321 106.9(4) yes
S47 N31 C421 126.5(6) yes
C321 N31 C421 108.5(6) yes
N1 C2 C3 105.14(14) yes
N1 C2 H21 109.0 no
C3 C2 H21 110.7 no
N1 C2 H22 110.6 no
C3 C2 H22 112.7 no
H21 C2 H22 108.6 no
C2 C3 C4 104.90(14) yes
C2 C3 H31 111.6 no
C4 C3 H31 112.0 no
C2 C3 H32 109.8 no
C4 C3 H32 110.1 no
H31 C3 H32 108.4 no
C3 C4 C5 115.79(15) yes
C3 C4 C12 104.71(14) yes
C5 C4 C12 104.05(13) yes
C3 C4 H41 110.3 no
C5 C4 H41 110.5 no
C12 C4 H41 111.2 no
C4 C5 C6 126.93(17) yes
C4 C5 C10 112.83(15) yes
C6 C5 C10 120.23(17) yes
C5 C6 C7 118.08(19) yes
C5 C6 H61 120.7 no
C7 C6 H61 121.2 no
C6 C7 C8 121.72(19) yes
C6 C7 H71 119.2 no
C8 C7 H71 119.1 no
C7 C8 C9 121.65(19) yes
C7 C8 H81 119.9 no
C9 C8 H81 118.5 no
C8 C9 C10 116.19(18) yes
C8 C9 C13 121.81(17) yes
C10 C9 C13 121.97(17) yes
C9 C10 C5 122.11(16) yes
C9 C10 C11 128.77(16) yes
C5 C10 C11 109.07(15) yes
C10 C11 O27 128.63(16) yes
C10 C11 C12 107.62(14) yes
O27 C11 C12 123.73(16) yes
C11 C12 C4 105.54(13) yes
C11 C12 N1 110.27(13) yes
C4 C12 N1 107.59(13) yes
C11 C12 H121 109.3 no
C4 C12 H121 112.6 no
N1 C12 H121 111.4 no
C9 C13 C14 113.52(16) yes
C9 C13 H131 108.7 no
C14 C13 H131 107.9 no
C9 C13 H132 109.6 no
C14 C13 H132 108.3 no
H131 C13 H132 108.7 no
C13 C14 C15 109.70(19) yes
C13 C14 C16 111.31(19) yes
C15 C14 C16 111.69(19) yes
C13 C14 H141 108.2 no
C15 C14 H141 107.1 no
C16 C14 H141 108.7 no
C14 C15 H151 109.8 no
C14 C15 H152 108.0 no
H151 C15 H152 110.3 no
C14 C15 H153 110.7 no
H151 C15 H153 108.9 no
H152 C15 H153 109.2 no
C14 C16 H161 108.7 no
C14 C16 H162 109.8 no
H161 C16 H162 109.4 no
C14 C16 H163 109.6 no
H161 C16 H163 109.7 no
H162 C16 H163 109.7 no
S17 C18 C19 119.97(13) yes
S17 C18 C23 119.68(14) yes
C19 C18 C23 120.24(16) yes
C18 C19 C20 119.24(17) yes
C18 C19 H191 120.5 no
C20 C19 H191 120.3 no
C19 C20 C21 121.56(18) yes
C19 C20 H201 119.3 no
C21 C20 H201 119.2 no
C20 C21 C22 118.25(18) yes
C20 C21 C24 121.2(2) yes
C22 C21 C24 120.60(19) yes
C21 C22 C23 121.14(18) yes
C21 C22 H221 119.4 no
C23 C22 H221 119.5 no
C18 C23 C22 119.58(18) yes
C18 C23 H231 119.0 no
C22 C23 H231 121.4 no
C21 C24 H241 110.7 no
C21 C24 H242 110.2 no
H241 C24 H242 108.1 no
C21 C24 H243 110.8 no
H241 C24 H243 109.0 no
H242 C24 H243 108.0 no
N31 C32 C33 106.1(4) yes
N31 C32 H321 110.3 no
C33 C32 H321 110.3 no
N31 C32 H322 110.3 no
C33 C32 H322 110.4 no
H321 C32 H322 109.5 no
C32 C33 C34 104.7(3) yes
C32 C33 H331 110.6 no
C34 C33 H331 110.7 no
C32 C33 H332 110.7 no
C34 C33 H332 110.7 no
C33 C34 C35 112.6(3) yes
C33 C34 C42 104.1(4) yes
C35 C34 C42 107.7(3) yes
C33 C34 H341 110.7 no
C35 C34 H341 110.7 no
C42 C34 H341 110.7 no
C34 C35 C36 128.8(2) yes
C34 C35 C40 110.2(2) yes
C36 C35 C40 120.49(17) yes
C36 C35 C341 122.0(3) yes
C40 C35 C341 114.9(3) yes
C35 C36 C37 117.99(18) yes
C35 C36 H361 121.4 no
C37 C36 H361 120.6 no
C36 C37 C38 121.50(17) yes
C36 C37 H371 119.6 no
C38 C37 H371 118.9 no
C37 C38 C39 121.63(17) yes
C37 C38 H381 118.7 no
C39 C38 H381 119.7 no
C38 C39 C40 116.09(16) yes
C38 C39 C43 123.84(16) yes
C40 C39 C43 120.07(15) yes
C39 C40 C35 122.25(16) yes
C39 C40 C41 128.72(15) yes
C35 C40 C41 109.03(15) yes
C40 C41 O57 129.11(16) yes
C40 C41 C42 109.1(3) yes
O57 C41 C42 121.8(3) yes
C40 C41 C421 101.5(5) yes
O57 C41 C421 128.5(6) yes
C34 C42 C41 101.9(4) yes
C34 C42 N31 107.9(4) yes
C41 C42 N31 109.9(4) yes
C34 C42 H421 112.2 no
C41 C42 H421 112.2 no
N31 C42 H421 112.2 no
C39 C43 C44 118.67(16) yes
C39 C43 H431 108.5 no
C44 C43 H431 107.4 no
C39 C43 H432 107.1 no
C44 C43 H432 107.0 no
H431 C43 H432 107.8 no
C43 C44 C45 108.51(16) yes
C43 C44 C46 111.05(17) yes
C45 C44 C46 111.33(17) yes
C43 C44 H441 108.9 no
C45 C44 H441 108.7 no
C46 C44 H441 108.4 no
C44 C45 H451 111.2 no
C44 C45 H452 109.3 no
H451 C45 H452 108.9 no
C44 C45 H453 110.7 no
H451 C45 H453 108.8 no
H452 C45 H453 107.9 no
C44 C46 H461 110.4 no
C44 C46 H462 110.7 no
H461 C46 H462 107.9 no
C44 C46 H463 110.9 no
H461 C46 H463 108.0 no
H462 C46 H463 108.9 no
S47 C48 C49 119.76(13) yes
S47 C48 C54 120.16(13) yes
C49 C48 C54 120.02(15) yes
C48 C49 C50 119.30(16) yes
C48 C49 H491 120.9 no
C50 C49 H491 119.8 no
C49 C50 C51 121.62(16) yes
C49 C50 H501 119.1 no
C51 C50 H501 119.3 no
C50 C51 C52 121.18(17) yes
C50 C51 C53 117.88(16) yes
C52 C51 C53 120.93(17) yes
C51 C52 H521 110.9 no
C51 C52 H522 110.2 no
H521 C52 H522 109.3 no
C51 C52 H523 109.9 no
H521 C52 H523 108.4 no
H522 C52 H523 108.1 no
C51 C53 C54 121.48(17) yes
C51 C53 H531 118.8 no
C54 C53 H531 119.7 no
C48 C54 C53 119.68(16) yes
C48 C54 H541 119.9 no
C53 C54 H541 120.4 no
N31 C321 C331 102.7(7) yes
N31 C321 H3211 111.2 no
C331 C321 H3211 111.2 no
N31 C321 H3212 111.1 no
C331 C321 H3212 111.0 no
H3211 C321 H3212 109.5 no
C321 C331 C341 104.8(7) yes
C321 C331 H3311 110.5 no
C341 C331 H3311 110.6 no
C321 C331 H3312 110.7 no
C341 C331 H3312 110.6 no
H3311 C331 H3312 109.5 no
C331 C341 C35 121.7(6) yes
C331 C341 C421 102.4(8) yes
C35 C341 C421 92.2(7) yes
C331 C341 H3411 112.6 no
C35 C341 H3411 112.7 no
C421 C341 H3411 112.5 no
C341 C421 C41 113.6(9) yes
C341 C421 N31 106.5(9) yes
C41 C421 N31 114.0(11) yes
C341 C421 H4211 107.5 no
C41 C421 H4211 107.4 no
N31 C421 H4211 107.5 no

loop_
_geom_bond_atom_site_label_1
_geom_bond_atom_site_label_2
_geom_bond_distance
_geom_bond_publ_flag
S17 O25 1.4313(13) yes
S17 O26 1.4345(13) yes
S17 N1 1.6392(14) yes
S17 C18 1.7620(17) yes
S47 O55 1.4284(13) yes
S47 O56 1.4258(13) yes
S47 N31 1.6361(15) yes
S47 C48 1.7658(16) yes
O27 C11 1.211(2) yes
O57 C41 1.213(2) yes
N1 C2 1.481(2) yes
N1 C12 1.468(2) yes
N31 C32 1.453(6) yes
N31 C42 1.484(7) yes
N31 C321 1.580(12) yes
N31 C421 1.459(15) yes
C2 C3 1.524(3) yes
C2 H21 0.979 no
C2 H22 0.985 no
C3 C4 1.540(2) yes
C3 H31 0.976 no
C3 H32 0.975 no
C4 C5 1.508(2) yes
C4 C12 1.549(2) yes
C4 H41 0.986 no
C5 C6 1.388(3) yes
C5 C10 1.395(2) yes
C6 C7 1.381(3) yes
C6 H61 0.948 no
C7 C8 1.388(3) yes
C7 H71 0.934 no
C8 C9 1.389(3) yes
C8 H81 0.941 no
C9 C10 1.410(2) yes
C9 C13 1.500(3) yes
C10 C11 1.475(2) yes
C11 C12 1.544(2) yes
C12 H121 0.967 no
C13 C14 1.528(3) yes
C13 H131 0.975 no
C13 H132 0.972 no
C14 C15 1.526(3) yes
C14 C16 1.520(3) yes
C14 H141 0.986 no
C15 H151 0.961 no
C15 H152 0.971 no
C15 H153 0.980 no
C16 H161 0.967 no
C16 H162 0.975 no
C16 H163 0.989 no
C18 C19 1.385(2) yes
C18 C23 1.387(2) yes
C19 C20 1.382(3) yes
C19 H191 0.937 no
C20 C21 1.387(3) yes
C20 H201 0.947 no
C21 C22 1.387(3) yes
C21 C24 1.509(3) yes
C22 C23 1.382(3) yes
C22 H221 0.936 no
C23 H231 0.938 no
C24 H241 0.960 no
C24 H242 0.957 no
C24 H243 0.955 no
C32 C33 1.522(7) yes
C32 H321 0.950 no
C32 H322 0.950 no
C33 C34 1.548(4) yes
C33 H331 0.950 no
C33 H332 0.950 no
C34 C35 1.520(4) yes
C34 C42 1.541(7) yes
C34 H341 0.950 no
C35 C36 1.387(3) yes
C35 C40 1.390(2) yes
C35 C341 1.563(8) yes
C36 C37 1.383(3) yes
C36 H361 0.941 no
C37 C38 1.391(3) yes
C37 H371 0.947 no
C38 C39 1.393(2) yes
C38 H381 0.944 no
C39 C40 1.405(2) yes
C39 C43 1.512(2) yes
C40 C41 1.477(2) yes
C41 C42 1.561(6) yes
C41 C421 1.513(14) yes
C42 H421 0.950 no
C43 C44 1.523(2) yes
C43 H431 0.977 no
C43 H432 0.980 no
C44 C45 1.527(3) yes
C44 C46 1.515(3) yes
C44 H441 0.991 no
C45 H451 0.974 no
C45 H452 0.977 no
C45 H453 0.975 no
C46 H461 0.975 no
C46 H462 0.966 no
C46 H463 0.975 no
C48 C49 1.389(2) yes
C48 C54 1.388(2) yes
C49 C50 1.384(2) yes
C49 H491 0.941 no
C50 C51 1.396(3) yes
C50 H501 0.943 no
C51 C52 1.509(2) yes
C51 C53 1.384(3) yes
C52 H521 0.960 no
C52 H522 0.961 no
C52 H523 0.964 no
C53 C54 1.385(2) yes
C53 H531 0.946 no
C54 H541 0.941 no
C321 C331 1.522(11) yes
C321 H3211 0.950 no
C321 H3212 0.950 no
C331 C341 1.531(9) yes
C331 H3311 0.950 no
C331 H3312 0.950 no
C341 C421 1.546(13) yes
C341 H3411 0.950 no
C421 H4211 0.950 no

loop_
_geom_contact_atom_site_label_1
_geom_contact_atom_site_label_2
_geom_contact_distance
_geom_contact_site_symmetry_2
_geom_contact_publ_flag
O26 C12 3.384(2) 2_665 no
O26 C24 3.385(2) 1_655 no
O27 C321 3.02(1) . no
O27 C19 3.216(2) 2_665 no
O27 C32 3.350(7) . no
O27 C331 3.374(7) . no
O27 C20 3.403(2) 2_665 no
O27 C33 3.496(4) . no
O55 C37 3.461(2) 1_565 no
O55 C38 3.522(2) 1_565 no
O56 C41 3.114(2) 2_766 no
O56 C52 3.177(2) 1_655 no
O56 O57 3.272(2) 2_766 no
O56 C40 3.412(2) 2_766 no
O57 C2 3.254(2) 1_655 no
O57 C3 3.328(2) 1_655 no
O57 C49 3.426(2) 2_766 no
N1 C33 3.499(4) . no
C10 C53 3.580(2) . no
C22 C331 3.567(7) 1_455 no
C45 C53 3.587(3) 1_645 no
C50 C50 3.565(4) 2_666 no

loop_
_geom_torsion_atom_site_label_1
_geom_torsion_atom_site_label_2
_geom_torsion_atom_site_label_3
_geom_torsion_atom_site_label_4
_geom_torsion
_geom_torsion_publ_flag
S17 N1 C2 C3 -102.4(1) no
S17 N1 C12 C4 113.3(1) no
S17 N1 C12 C11 -132.1(1) no
S17 C18 C19 C20 -176.0(1) no
S17 C18 C23 C22 175.6(2) no
S47 N31 C32 C33 -101.0(3) no
S47 N31 C42 C34 116.5(3) no
S47 N31 C42 C41 -133.2(3) no
S47 N31 C321 C331 -151.1(6) no
S47 N31 C421 C41 -117.3(8) no
S47 N31 C421 C341 116.6(8) no
S47 C48 C49 C50 -175.8(1) no
S47 C48 C54 C53 175.8(1) no
O25 S17 N1 C2 -52.2(1) no
O25 S17 N1 C12 176.5(1) no
O25 S17 C18 C19 -159.8(1) no
O25 S17 C18 C23 24.0(2) no
O26 S17 N1 C2 178.5(1) no
O26 S17 N1 C12 47.2(1) no
O26 S17 C18 C19 -28.2(2) no
O26 S17 C18 C23 155.7(1) no
O27 C11 C10 C5 -171.1(2) no
O27 C11 C10 C9 6.2(3) no
O27 C11 C12 N1 53.1(2) no
O27 C11 C12 C4 169.0(2) no
O55 S47 N31 C32 -53.3(3) no
O55 S47 N31 C42 174.7(3) no
O55 S47 N31 C321 -49.1(5) no
O55 S47 N31 C421 -178.7(7) no
O55 S47 C48 C49 -163.3(1) no
O55 S47 C48 C54 19.5(2) no
O56 S47 N31 C32 177.0(3) no
O56 S47 N31 C42 44.9(3) no
O56 S47 N31 C321 -178.8(5) no
O56 S47 N31 C421 51.6(8) no
O56 S47 C48 C49 -31.1(2) no
O56 S47 C48 C54 151.7(1) no
O57 C41 C40 C35 -166.1(2) no
O57 C41 C40 C39 13.5(3) no
O57 C41 C42 N31 52.7(5) no
O57 C41 C42 C34 166.9(3) no
O57 C41 C421 C341 147.5(6) no
N1 S17 C18 C19 85.9(2) no
N1 S17 C18 C23 -90.2(2) no
N1 C2 C3 C4 -30.8(2) no
N1 C12 C4 C3 3.8(2) no
N1 C12 C4 C5 125.8(1) no
N1 C12 C11 C10 -125.5(1) no
N31 S47 C48 C49 83.0(2) no
N31 S47 C48 C54 -94.2(2) no
N31 C32 C33 C34 -31.2(4) no
N31 C42 C34 C33 4.4(5) no
N31 C42 C34 C35 124.1(4) no
N31 C42 C41 C40 -128.2(3) no
N31 C321 C331 C341 31.7(9) no
N31 C421 C41 C40 -145.0(9) no
N31 C421 C341 C35 154.9(8) no
N31 C421 C341 C331 32(1) no
C2 N1 S17 C18 63.2(1) no
C2 N1 C12 C4 -23.4(2) no
C2 N1 C12 C11 91.3(2) no
C2 C3 C4 C5 -97.5(2) no
C2 C3 C4 C12 16.4(2) no
C3 C2 N1 C12 33.9(2) no
C3 C4 C5 C6 -69.7(2) no
C3 C4 C5 C10 110.3(2) no
C3 C4 C12 C11 -113.9(1) no
C4 C5 C6 C7 -179.4(2) no
C4 C5 C10 C9 -179.6(2) no
C4 C5 C10 C11 -2.0(2) no
C4 C12 C11 C10 -9.5(2) no
C5 C4 C12 C11 8.1(2) no
C5 C6 C7 C8 -0.8(3) no
C5 C10 C9 C8 -1.2(3) no
C5 C10 C9 C13 -179.3(2) no
C5 C10 C11 C12 7.3(2) no
C6 C5 C4 C12 176.0(2) no
C6 C5 C10 C9 0.5(3) no
C6 C5 C10 C11 178.0(2) no
C6 C7 C8 C9 0.0(3) no
C7 C6 C5 C10 0.5(3) no
C7 C8 C9 C10 1.0(3) no
C7 C8 C9 C13 179.1(2) no
C8 C9 C10 C11 -178.2(2) no
C8 C9 C13 C14 -98.6(2) no
C9 C10 C11 C12 -175.3(2) no
C9 C13 C14 C15 -164.6(2) no
C9 C13 C14 C16 71.2(2) no
C10 C5 C4 C12 -4.0(2) no
C10 C9 C13 C14 79.5(2) no
C11 C10 C9 C13 3.7(3) no
C12 N1 S17 C18 -68.1(1) no
C18 C19 C20 C21 0.5(3) no
C18 C23 C22 C21 0.3(3) no
C19 C18 C23 C22 -0.5(3) no
C19 C20 C21 C22 -0.6(3) no
C19 C20 C21 C24 179.8(2) no
C20 C19 C18 C23 0.1(3) no
C20 C21 C22 C23 0.2(3) no
C23 C22 C21 C24 179.8(2) no
C32 N31 S47 C48 61.9(3) no
C32 N31 C42 C34 -24.0(5) no
C32 N31 C42 C41 86.4(4) no
C32 C33 C34 C35 -100.6(4) no
C32 C33 C34 C42 15.8(4) no
C33 C32 N31 C42 34.3(4) no
C33 C34 C35 C36 -73.6(4) no
C33 C34 C35 C40 114.0(3) no
C33 C34 C42 C41 -111.3(4) no
C34 C35 C36 C37 -169.3(3) no
C34 C35 C40 C39 171.3(2) no
C34 C35 C40 C41 -9.1(3) no
C34 C42 C41 C40 -13.9(4) no
C35 C34 C42 C41 8.5(5) no
C35 C36 C37 C38 -1.0(3) no
C35 C40 C39 C38 -0.2(2) no
C35 C40 C39 C43 179.3(2) no
C35 C40 C41 C42 14.8(3) no
C35 C341 C331 C321 -139.9(8) no
C35 C341 C421 C41 29(1) no
C36 C35 C34 C42 172.3(3) no
C36 C35 C40 C39 -1.8(3) no
C36 C35 C40 C41 177.8(2) no
C36 C35 C341 C331 -82.1(7) no
C36 C35 C341 C421 171.9(6) no
C36 C37 C38 C39 -1.0(3) no
C37 C36 C35 C40 2.4(3) no
C37 C36 C35 C341 163.3(4) no
C37 C38 C39 C40 1.6(3) no
C37 C38 C39 C43 -177.9(2) no
C38 C39 C40 C41 -179.8(2) no
C38 C39 C43 C44 -20.4(3) no
C39 C40 C35 C341 -164.0(4) no
C39 C40 C41 C42 -165.6(3) no
C39 C40 C41 C421 -176.4(6) no
C39 C43 C44 C45 168.5(2) no
C39 C43 C44 C46 -68.8(2) no
C40 C35 C34 C42 -0.1(4) no
C40 C35 C341 C331 79.8(7) no
C40 C35 C341 C421 -26.2(7) no
C40 C39 C43 C44 160.1(2) no
C40 C41 C421 C341 -23(1) no
C41 C40 C35 C341 15.6(4) no
C41 C40 C39 C43 -0.2(3) no
C41 C421 N31 C321 114(1) no
C41 C421 C341 C331 -95(1) no
C42 N31 S47 C48 -70.1(3) no
C48 S47 N31 C321 66.1(5) no
C48 S47 N31 C421 -63.5(8) no
C48 C49 C50 C51 0.1(3) no
C48 C54 C53 C51 -0.1(3) no
C49 C48 C54 C53 -1.4(3) no
C49 C50 C51 C52 177.6(2) no
C49 C50 C51 C53 -1.5(3) no
C50 C49 C48 C54 1.4(3) no
C50 C51 C53 C54 1.5(3) no
C52 C51 C53 C54 -177.5(2) no
C321 N31 C421 C341 -12(1) no
C321 C331 C341 C421 -39(1) no
C331 C321 N31 C421 -12(1) no
